data_4063712
loop_
_publ_author_name
'Adams, Jeramie J.'
'Arulsamy, Navamoney'
'Roddick, Dean M.'

_publ_section_title
;
 Acceptor PCP Pincer Iridium(I) Chemistry: Stabilization of Nonmeridional
 PCP Coordination Geometries
;
_journal_issue 4
_journal_name_full Organometallics
_journal_page_first 697
_journal_paper_doi 10.1021/om100864g
_journal_volume 30
_journal_year 2011
_chemical_formula_moiety 'C21 H16 F12 Ir N P2'
_chemical_formula_sum 'C21 H16 F12 Ir N P2'
_chemical_formula_weight 764.49
_chemical_name_common (CF3PCP)Ir(BN)(C2H4)
_chemical_name_systematic
; 
 ? 
;
_space_group_IT_number 14
_symmetry_cell_setting monoclinic
_symmetry_space_group_name_Hall '-P 2ybc'
_symmetry_space_group_name_H-M 'P 1 21/c 1'
_atom_sites_solution_hydrogens geom
_atom_sites_solution_primary direct
_atom_sites_solution_secondary difmap
_audit_creation_method SHELXL-97
_cell_angle_alpha 90.00
_cell_angle_beta 107.707(2)
_cell_angle_gamma 90.00
_cell_formula_units_Z 4
_cell_length_a 8.0307(3)
_cell_length_b 33.3109(12)
_cell_length_c 9.6570(3)
_cell_measurement_reflns_used 8417
_cell_measurement_temperature 150(2)
_cell_measurement_theta_max 32.44
_cell_measurement_theta_min 2.66
_cell_volume 2460.95(15)
_computing_cell_refinement 'Bruker SAINT'
_computing_data_collection 'Bruker APEX2'
_computing_data_reduction 'Bruker SAINT'
_computing_molecular_graphics 'Bruker SHELXTL'
_computing_publication_material 'Bruker SHELXTL'
_computing_structure_refinement 'SHELXL-97 (Sheldrick, 2008)'
_computing_structure_solution 'SHELXS-97 (Sheldrick, 2008)'
_diffrn_ambient_temperature 150(2)
_diffrn_measured_fraction_theta_full 0.994
_diffrn_measured_fraction_theta_max 0.994
_diffrn_measurement_device_type 'Bruker APEX-II CCD'
_diffrn_measurement_method '\f and \w scans'
_diffrn_radiation_monochromator graphite
_diffrn_radiation_source 'fine-focus sealed tube'
_diffrn_radiation_type MoK\a
_diffrn_radiation_wavelength 0.71073
_diffrn_reflns_av_R_equivalents 0.0344
_diffrn_reflns_av_sigmaI/netI 0.0437
_diffrn_reflns_limit_h_max 12
_diffrn_reflns_limit_h_min -12
_diffrn_reflns_limit_k_max 52
_diffrn_reflns_limit_k_min -34
_diffrn_reflns_limit_l_max 15
_diffrn_reflns_limit_l_min -11
_diffrn_reflns_number 27960
_diffrn_reflns_theta_full 33.73
_diffrn_reflns_theta_max 33.73
_diffrn_reflns_theta_min 2.45
_exptl_absorpt_coefficient_mu 5.658
_exptl_absorpt_correction_T_max 0.6996
_exptl_absorpt_correction_T_min 0.3759
_exptl_absorpt_correction_type multi-scan
_exptl_absorpt_process_details 'SADABS (Bruker AXS Inc., 2008)'
_exptl_crystal_colour colourless
_exptl_crystal_density_diffrn 2.063
_exptl_crystal_density_method 'not measured'
_exptl_crystal_description rectangular
_exptl_crystal_F_000 1456
_exptl_crystal_size_max 0.22
_exptl_crystal_size_mid 0.13
_exptl_crystal_size_min 0.07
_refine_diff_density_max 1.931
_refine_diff_density_min -2.646
_refine_diff_density_rms 0.150
_refine_ls_extinction_method none
_refine_ls_goodness_of_fit_ref 1.143
_refine_ls_hydrogen_treatment constr
_refine_ls_matrix_type full
_refine_ls_number_parameters 334
_refine_ls_number_reflns 9772
_refine_ls_number_restraints 0
_refine_ls_restrained_S_all 1.143
_refine_ls_R_factor_all 0.0588
_refine_ls_R_factor_gt 0.0436
_refine_ls_shift/su_max 0.002
_refine_ls_shift/su_mean 0.000
_refine_ls_structure_factor_coef Fsqd
_refine_ls_weighting_details 'calc w=1/[\s^2^(Fo^2^)+(0.0224P)^2^+5.3065P] where P=(Fo^2^+2Fc^2^)/3'
_refine_ls_weighting_scheme calc
_refine_ls_wR_factor_gt 0.0794
_refine_ls_wR_factor_ref 0.0832
_reflns_number_gt 8024
_reflns_number_total 9772
_reflns_threshold_expression >2sigma(I)
_cod_data_source_file om100864g_si_013.cif
_cod_data_source_block jja145
_cod_depositor_comments
;
The following automatic conversions were performed:

'_symmetry_cell_setting' value 'Monoclinic' changed to 'monoclinic'
according to /home/saulius/struct/CIF-dictionaries/cif_core.dic
dictionary named 'cif_core.dic' version 2.4.1 from 2010-06-29.

Automatic conversion script
Id: cif_fix_values 1715 2011-07-08 13:25:40Z adriana 
;
_cod_original_sg_symbol_H-M P2(1)/c
_cod_database_code 4063712

loop_
_symmetry_equiv_pos_as_xyz
'x, y, z'
'-x, y+1/2, -z+1/2'
'-x, -y, -z'
'x, -y-1/2, z-1/2'

loop_
_atom_site_label
_atom_site_type_symbol
_atom_site_fract_x
_atom_site_fract_y
_atom_site_fract_z
_atom_site_U_iso_or_equiv
_atom_site_adp_type
_atom_site_occupancy
_atom_site_symmetry_multiplicity
_atom_site_calc_flag
_atom_site_refinement_flags
Ir1 Ir 0.330286(18) 0.143453(4) 0.775087(15) 0.02185(4) Uani 1 1 d .
P1 P 0.36493(13) 0.16632(3) 0.56920(10) 0.02402(19) Uani 1 1 d .
P2 P 0.52659(14) 0.10613(3) 0.93437(10) 0.02482(19) Uani 1 1 d .
N1 N 0.1394(4) 0.09921(11) 0.7024(4) 0.0272(7) Uani 1 1 d .
C1 C 0.5241(5) 0.18550(11) 0.8518(4) 0.0225(7) Uani 1 1 d .
C20 C 0.1949(6) 0.16588(15) 0.9231(6) 0.0393(11) Uani 1 1 d .
H20A H 0.1107 0.1473 0.9462 0.047 Uiso 1 1 calc R
H20B H 0.2662 0.1813 1.0082 0.047 Uiso 1 1 calc R
C21 C 0.1345(6) 0.18709(15) 0.7906(6) 0.0402(11) Uani 1 1 d .
H21A H 0.1681 0.2157 0.7928 0.048 Uiso 1 1 calc R
H21B H 0.0126 0.1818 0.7307 0.048 Uiso 1 1 calc R
C2 C 0.5412(5) 0.21808(12) 0.7647(4) 0.0260(7) Uani 1 1 d .
C3 C 0.6749(6) 0.24628(14) 0.8161(5) 0.0357(10) Uani 1 1 d .
H3A H 0.6817 0.2688 0.7578 0.043 Uiso 1 1 calc R
C4 C 0.7965(6) 0.24162(15) 0.9504(5) 0.0409(11) Uani 1 1 d .
H4A H 0.8841 0.2614 0.9866 0.049 Uiso 1 1 calc R
C5 C 0.7904(6) 0.20794(14) 1.0323(5) 0.0345(9) Uani 1 1 d .
H5A H 0.8782 0.2039 1.1226 0.041 Uiso 1 1 calc R
C6 C 0.6568(5) 0.18000(13) 0.9836(4) 0.0272(8) Uani 1 1 d .
C7 C 0.6563(6) 0.14159(13) 1.0684(4) 0.0338(9) Uani 1 1 d .
H7A H 0.6027 0.1462 1.1467 0.041 Uiso 1 1 calc R
H7B H 0.7768 0.1315 1.1121 0.041 Uiso 1 1 calc R
C8 C 0.4585(7) 0.06860(16) 1.0504(5) 0.0448(11) Uani 1 1 d .
F8A F 0.3777(4) 0.03709(9) 0.9723(4) 0.0566(8) Uani 1 1 d .
F8B F 0.3463(6) 0.08487(11) 1.1096(5) 0.0844(13) Uani 1 1 d .
F8C F 0.5858(5) 0.05335(12) 1.1588(4) 0.0797(12) Uani 1 1 d .
C9 C 0.6995(6) 0.07458(15) 0.8915(5) 0.0373(10) Uani 1 1 d .
F9A F 0.7859(4) 0.09747(10) 0.8246(4) 0.0598(9) Uani 1 1 d .
F9B F 0.8185(5) 0.05850(13) 1.0048(4) 0.0826(13) Uani 1 1 d .
F9C F 0.6289(4) 0.04452(10) 0.8029(4) 0.0624(10) Uani 1 1 d .
C10 C 0.4244(6) 0.21910(12) 0.6078(4) 0.0313(8) Uani 1 1 d .
H10A H 0.4882 0.2295 0.5424 0.038 Uiso 1 1 calc R
H10B H 0.3196 0.2359 0.5975 0.038 Uiso 1 1 calc R
C11 C 0.5422(6) 0.14953(13) 0.4918(5) 0.0333(9) Uani 1 1 d .
F11A F 0.5311(4) 0.11039(8) 0.4609(4) 0.0526(8) Uani 1 1 d .
F11B F 0.6963(4) 0.15676(12) 0.5853(4) 0.0617(9) Uani 1 1 d .
F11C F 0.5407(5) 0.16791(10) 0.3685(3) 0.0638(10) Uani 1 1 d .
C12 C 0.1853(7) 0.16866(15) 0.3913(5) 0.0417(11) Uani 1 1 d .
F12A F 0.1660(4) 0.13418(10) 0.3197(3) 0.0586(9) Uani 1 1 d .
F12B F 0.2039(5) 0.19698(12) 0.3012(4) 0.0776(12) Uani 1 1 d .
F12C F 0.0314(4) 0.17521(12) 0.4153(4) 0.0693(11) Uani 1 1 d .
C13 C 0.0479(5) 0.07208(13) 0.6713(4) 0.0281(8) Uani 1 1 d .
C14 C -0.0607(5) 0.03698(12) 0.6340(5) 0.0271(8) Uani 1 1 d .
C15 C -0.0324(6) 0.00542(14) 0.7323(5) 0.0363(9) Uani 1 1 d .
H15A H 0.0564 0.0070 0.8233 0.044 Uiso 1 1 calc R
C16 C -0.1365(6) -0.02844(15) 0.6947(6) 0.0424(11) Uani 1 1 d .
H16A H -0.1196 -0.0503 0.7606 0.051 Uiso 1 1 calc R
C17 C -0.2640(6) -0.03060(15) 0.5627(6) 0.0451(12) Uani 1 1 d .
H17A H -0.3335 -0.0541 0.5377 0.054 Uiso 1 1 calc R
C18 C -0.2928(6) 0.00115(15) 0.4650(6) 0.0385(10) Uani 1 1 d .
H18A H -0.3823 -0.0004 0.3744 0.046 Uiso 1 1 calc R
C19 C -0.1892(5) 0.03521(13) 0.5015(5) 0.0314(8) Uani 1 1 d .
H19A H -0.2066 0.0571 0.4357 0.038 Uiso 1 1 calc R

loop_
_atom_site_aniso_label
_atom_site_aniso_U_11
_atom_site_aniso_U_22
_atom_site_aniso_U_33
_atom_site_aniso_U_23
_atom_site_aniso_U_13
_atom_site_aniso_U_12
Ir1 0.02309(6) 0.01962(7) 0.02440(6) -0.00232(6) 0.00954(4) -0.00140(6)
P1 0.0304(5) 0.0189(5) 0.0208(4) -0.0006(3) 0.0048(3) -0.0007(4)
P2 0.0323(5) 0.0218(5) 0.0214(4) 0.0014(3) 0.0098(4) 0.0009(4)
N1 0.0238(15) 0.0272(17) 0.0305(17) -0.0017(13) 0.0082(13) -0.0030(12)
C1 0.0263(16) 0.0205(17) 0.0214(15) -0.0037(13) 0.0083(13) -0.0005(14)
C20 0.037(2) 0.038(3) 0.054(3) -0.015(2) 0.031(2) -0.0022(19)
C21 0.029(2) 0.035(3) 0.057(3) -0.014(2) 0.014(2) 0.0044(18)
C2 0.0355(19) 0.0190(18) 0.0266(17) -0.0040(14) 0.0140(15) -0.0050(15)
C3 0.052(3) 0.025(2) 0.036(2) -0.0085(17) 0.023(2) -0.0123(19)
C4 0.044(2) 0.041(3) 0.041(2) -0.017(2) 0.019(2) -0.022(2)
C5 0.035(2) 0.037(2) 0.030(2) -0.0101(17) 0.0069(16) -0.0047(18)
C6 0.0320(19) 0.028(2) 0.0232(17) -0.0038(15) 0.0109(14) -0.0007(16)
C7 0.044(2) 0.033(2) 0.0215(16) -0.0037(16) 0.0057(15) -0.0002(19)
C8 0.064(3) 0.036(3) 0.037(2) 0.011(2) 0.019(2) -0.002(2)
F8A 0.072(2) 0.0346(17) 0.0596(19) 0.0108(14) 0.0147(16) -0.0180(15)
F8B 0.135(4) 0.060(2) 0.098(3) 0.022(2) 0.095(3) 0.003(2)
F8C 0.095(3) 0.076(3) 0.0500(19) 0.0368(19) -0.0048(19) -0.018(2)
C9 0.031(2) 0.036(3) 0.041(2) -0.0013(19) 0.0052(18) 0.0048(18)
F9A 0.0480(17) 0.0476(19) 0.100(3) -0.0011(18) 0.0472(19) 0.0034(15)
F9B 0.075(2) 0.086(3) 0.069(2) 0.007(2) -0.0041(19) 0.052(2)
F9C 0.0514(18) 0.0466(19) 0.091(3) -0.0373(18) 0.0250(18) -0.0019(15)
C10 0.046(2) 0.0186(18) 0.0292(19) -0.0008(15) 0.0118(17) -0.0025(17)
C11 0.047(2) 0.025(2) 0.033(2) -0.0020(16) 0.0212(18) -0.0066(18)
F11A 0.0592(18) 0.0250(14) 0.089(2) -0.0122(15) 0.0455(18) -0.0039(13)
F11B 0.0362(15) 0.095(3) 0.0593(19) -0.0237(18) 0.0219(14) -0.0146(16)
F11C 0.116(3) 0.048(2) 0.0489(18) 0.0032(14) 0.057(2) -0.0027(19)
C12 0.051(3) 0.033(2) 0.031(2) -0.0007(18) -0.0018(19) 0.003(2)
F12A 0.068(2) 0.0462(19) 0.0424(16) -0.0182(14) -0.0123(14) 0.0017(15)
F12B 0.100(3) 0.068(2) 0.0396(17) 0.0246(17) -0.0159(17) -0.016(2)
F12C 0.0445(17) 0.090(3) 0.057(2) -0.0119(19) -0.0081(15) 0.0288(18)
C13 0.0252(17) 0.026(2) 0.037(2) 0.0005(16) 0.0152(15) 0.0009(15)
C14 0.0243(17) 0.0204(18) 0.041(2) -0.0040(15) 0.0166(16) -0.0008(14)
C15 0.034(2) 0.034(2) 0.043(2) 0.0053(19) 0.0138(19) 0.0020(18)
C16 0.041(2) 0.029(2) 0.064(3) 0.012(2) 0.026(2) -0.0005(19)
C17 0.037(2) 0.030(2) 0.076(4) -0.010(2) 0.028(2) -0.0121(19)
C18 0.0274(19) 0.036(3) 0.051(3) -0.011(2) 0.0111(19) -0.0082(18)
C19 0.0294(19) 0.025(2) 0.041(2) -0.0054(17) 0.0123(17) -0.0015(16)

loop_
_atom_type_symbol
_atom_type_description
_atom_type_scat_dispersion_real
_atom_type_scat_dispersion_imag
_atom_type_scat_source
C C 0.0033 0.0016 'International Tables Vol C Tables 4.2.6.8 and 6.1.1.4'
H H 0.0000 0.0000 'International Tables Vol C Tables 4.2.6.8 and 6.1.1.4'
N N 0.0061 0.0033 'International Tables Vol C Tables 4.2.6.8 and 6.1.1.4'
F F 0.0171 0.0103 'International Tables Vol C Tables 4.2.6.8 and 6.1.1.4'
P P 0.1023 0.0942 'International Tables Vol C Tables 4.2.6.8 and 6.1.1.4'
Ir Ir -1.4442 7.9887 'International Tables Vol C Tables 4.2.6.8 and 6.1.1.4'

loop_
_geom_angle_atom_site_label_1
_geom_angle_atom_site_label_2
_geom_angle_atom_site_label_3
_geom_angle
C1 Ir1 N1 177.88(14)
C1 Ir1 C20 90.22(16)
N1 Ir1 C20 90.04(16)
C1 Ir1 C21 90.21(16)
N1 Ir1 C21 91.28(16)
C20 Ir1 C21 37.85(19)
C1 Ir1 P2 80.30(11)
N1 Ir1 P2 97.58(10)
C20 Ir1 P2 97.39(14)
C21 Ir1 P2 134.53(14)
C1 Ir1 P1 78.59(10)
N1 Ir1 P1 102.71(9)
C20 Ir1 P1 133.90(14)
C21 Ir1 P1 97.02(14)
P2 Ir1 P1 123.78(4)
C10 P1 C12 103.1(2)
C10 P1 C11 100.6(2)
C12 P1 C11 96.4(2)
C10 P1 Ir1 104.05(13)
C12 P1 Ir1 124.16(18)
C11 P1 Ir1 124.63(15)
C7 P2 C8 102.5(2)
C7 P2 C9 102.5(2)
C8 P2 C9 97.4(2)
C7 P2 Ir1 105.12(15)
C8 P2 Ir1 121.00(18)
C9 P2 Ir1 125.16(15)
C13 N1 Ir1 172.6(3)
C6 C1 C2 117.3(3)
C6 C1 Ir1 121.4(3)
C2 C1 Ir1 120.7(3)
C21 C20 Ir1 71.3(2)
C21 C20 H20A 116.5
Ir1 C20 H20A 116.5
C21 C20 H20B 116.5
Ir1 C20 H20B 116.5
H20A C20 H20B 113.5
C20 C21 Ir1 70.9(2)
C20 C21 H21A 116.5
Ir1 C21 H21A 116.5
C20 C21 H21B 116.5
Ir1 C21 H21B 116.5
H21A C21 H21B 113.5
C3 C2 C1 120.7(4)
C3 C2 C10 120.9(4)
C1 C2 C10 118.1(3)
C4 C3 C2 120.5(4)
C4 C3 H3A 119.8
C2 C3 H3A 119.8
C3 C4 C5 119.5(4)
C3 C4 H4A 120.2
C5 C4 H4A 120.2
C4 C5 C6 120.5(4)
C4 C5 H5A 119.7
C6 C5 H5A 119.7
C5 C6 C1 121.0(4)
C5 C6 C7 120.7(4)
C1 C6 C7 118.3(4)
C6 C7 P2 104.9(3)
C6 C7 H7A 110.8
P2 C7 H7A 110.8
C6 C7 H7B 110.8
P2 C7 H7B 110.8
H7A C7 H7B 108.8
F8B C8 F8C 106.2(4)
F8B C8 F8A 106.7(5)
F8C C8 F8A 105.7(4)
F8B C8 P2 110.3(4)
F8C C8 P2 115.8(4)
F8A C8 P2 111.5(3)
F9A C9 F9C 107.7(4)
F9A C9 F9B 106.4(4)
F9C C9 F9B 106.6(4)
F9A C9 P2 108.4(3)
F9C C9 P2 111.3(3)
F9B C9 P2 116.0(3)
C2 C10 P1 103.0(3)
C2 C10 H10A 111.2
P1 C10 H10A 111.2
C2 C10 H10B 111.2
P1 C10 H10B 111.2
H10A C10 H10B 109.1
F11B C11 F11A 108.5(4)
F11B C11 F11C 106.2(4)
F11A C11 F11C 105.5(3)
F11B C11 P1 109.9(3)
F11A C11 P1 111.8(3)
F11C C11 P1 114.5(3)
F12B C12 F12A 107.1(4)
F12B C12 F12C 106.9(4)
F12A C12 F12C 105.2(4)
F12B C12 P1 115.0(4)
F12A C12 P1 112.1(3)
F12C C12 P1 109.9(3)
N1 C13 C14 177.6(4)
C19 C14 C15 121.5(4)
C19 C14 C13 119.6(4)
C15 C14 C13 118.9(4)
C16 C15 C14 118.5(4)
C16 C15 H15A 120.8
C14 C15 H15A 120.8
C17 C16 C15 120.4(5)
C17 C16 H16A 119.8
C15 C16 H16A 119.8
C16 C17 C18 120.9(4)
C16 C17 H17A 119.5
C18 C17 H17A 119.5
C19 C18 C17 119.2(5)
C19 C18 H18A 120.4
C17 C18 H18A 120.4
C14 C19 C18 119.5(4)
C14 C19 H19A 120.3
C18 C19 H19A 120.3

loop_
_geom_bond_atom_site_label_1
_geom_bond_atom_site_label_2
_geom_bond_distance
Ir1 C1 2.057(4)
Ir1 N1 2.088(3)
Ir1 C20 2.174(4)
Ir1 C21 2.180(4)
Ir1 P2 2.2185(10)
Ir1 P1 2.2243(10)
P1 C10 1.830(4)
P1 C12 1.879(5)
P1 C11 1.883(4)
P2 C7 1.826(4)
P2 C8 1.868(5)
P2 C9 1.885(5)
N1 C13 1.146(5)
C1 C6 1.402(5)
C1 C2 1.406(5)
C20 C21 1.412(7)
C20 H20A 0.9900
C20 H20B 0.9900
C21 H21A 0.9900
C21 H21B 0.9900
C2 C3 1.399(6)
C2 C10 1.520(6)
C3 C4 1.374(7)
C3 H3A 0.9500
C4 C5 1.382(7)
C4 H4A 0.9500
C5 C6 1.390(6)
C5 H5A 0.9500
C6 C7 1.519(6)
C7 H7A 0.9900
C7 H7B 0.9900
C8 F8B 1.322(6)
C8 F8C 1.322(6)
C8 F8A 1.339(6)
C9 F9A 1.324(6)
C9 F9C 1.327(5)
C9 F9B 1.327(5)
C10 H10A 0.9900
C10 H10B 0.9900
C11 F11B 1.314(5)
C11 F11A 1.334(5)
C11 F11C 1.336(5)
C12 F12B 1.322(6)
C12 F12A 1.325(6)
C12 F12C 1.343(6)
C13 C14 1.437(6)
C14 C19 1.379(6)
C14 C15 1.388(6)
C15 C16 1.385(7)
C15 H15A 0.9500
C16 C17 1.373(7)
C16 H16A 0.9500
C17 C18 1.388(7)
C17 H17A 0.9500
C18 C19 1.387(6)
C18 H18A 0.9500
C19 H19A 0.9500

loop_
_geom_torsion_atom_site_label_1
_geom_torsion_atom_site_label_2
_geom_torsion_atom_site_label_3
_geom_torsion_atom_site_label_4
_geom_torsion
C1 C2 C10 P2 -14.1(2)
C1 C6 C7 P1 18.9(2)
